data_4030373
loop_
_publ_author_name
'Zhu, Yuequan'
'Gong, Yuefa'

_publ_section_title
;
 Construction of 2-Pyrone Skeleton via Domino Sequence between
 2-Acyl-1-Chlorocyclopropanecarboxylate and Amines.
;
_journal_issue 1
_journal_name_full 'The Journal of organic chemistry'
_journal_page_first 490
_journal_paper_doi 10.1021/jo502502z
_journal_volume 80
_journal_year 2014
_chemical_formula_sum 'C16 H17 N O2'
_chemical_formula_weight 255.31
_chemical_name_systematic
; 
 ? 
;
_space_group_IT_number 14
_symmetry_cell_setting monoclinic
_symmetry_space_group_name_Hall '-P 2ybc'
_symmetry_space_group_name_H-M 'P 1 21/c 1'
_atom_sites_solution_hydrogens geom
_atom_sites_solution_primary direct
_atom_sites_solution_secondary difmap
_audit_creation_method SHELXL-97
_cell_angle_alpha 90.00
_cell_angle_beta 107.601(3)
_cell_angle_gamma 90.00
_cell_formula_units_Z 4
_cell_length_a 10.7708(19)
_cell_length_b 16.326(3)
_cell_length_c 7.5417(13)
_cell_measurement_reflns_used 5454
_cell_measurement_temperature 100(2)
_cell_measurement_theta_max 32.07
_cell_measurement_theta_min 2.34
_cell_volume 1264.1(4)
_computing_cell_refinement 'Bruker SAINT'
_computing_data_collection 'Bruker APEX2'
_computing_data_reduction 'Bruker SAINT'
_computing_molecular_graphics 'Bruker SHELXTL'
_computing_publication_material 'Bruker SHELXTL'
_computing_structure_refinement 'SHELXL-97 (Sheldrick, 1997)'
_computing_structure_solution 'SHELXS-97 (Sheldrick, 1990)'
_diffrn_ambient_temperature 100(2)
_diffrn_measured_fraction_theta_full 0.988
_diffrn_measured_fraction_theta_max 0.988
_diffrn_measurement_device_type 'Bruker APEX-II CCD'
_diffrn_measurement_method '\f and \w scans'
_diffrn_radiation_monochromator graphite
_diffrn_radiation_source 'fine-focus sealed tube'
_diffrn_radiation_type MoK\a
_diffrn_radiation_wavelength 0.71073
_diffrn_reflns_av_R_equivalents 0.0235
_diffrn_reflns_av_sigmaI/netI 0.0251
_diffrn_reflns_limit_h_max 15
_diffrn_reflns_limit_h_min -13
_diffrn_reflns_limit_k_max 23
_diffrn_reflns_limit_k_min -23
_diffrn_reflns_limit_l_max 10
_diffrn_reflns_limit_l_min -10
_diffrn_reflns_number 11901
_diffrn_reflns_theta_full 30.99
_diffrn_reflns_theta_max 30.99
_diffrn_reflns_theta_min 2.34
_diffrn_standards_number 0
_exptl_absorpt_coefficient_mu 0.088
_exptl_absorpt_correction_T_max 0.9912
_exptl_absorpt_correction_T_min 0.9825
_exptl_absorpt_correction_type none
_exptl_crystal_colour yellow
_exptl_crystal_density_diffrn 1.342
_exptl_crystal_density_meas 1.342
_exptl_crystal_density_method 'not measured'
_exptl_crystal_description block
_exptl_crystal_F_000 544
_exptl_crystal_size_max 0.20
_exptl_crystal_size_mid 0.20
_exptl_crystal_size_min 0.10
_refine_diff_density_max 0.458
_refine_diff_density_min -0.210
_refine_diff_density_rms 0.051
_refine_ls_extinction_method none
_refine_ls_goodness_of_fit_ref 1.045
_refine_ls_hydrogen_treatment mixed
_refine_ls_matrix_type full
_refine_ls_number_parameters 173
_refine_ls_number_reflns 3972
_refine_ls_number_restraints 0
_refine_ls_restrained_S_all 1.045
_refine_ls_R_factor_all 0.0470
_refine_ls_R_factor_gt 0.0399
_refine_ls_shift/su_max 0.000
_refine_ls_shift/su_mean 0.000
_refine_ls_structure_factor_coef Fsqd
_refine_ls_weighting_details 'calc w=1/[\s^2^(Fo^2^)+(0.0674P)^2^+0.2955P] where P=(Fo^2^+2Fc^2^)/3'
_refine_ls_weighting_scheme calc
_refine_ls_wR_factor_gt 0.1119
_refine_ls_wR_factor_ref 0.1196
_reflns_number_gt 3408
_reflns_number_total 3972
_reflns_threshold_expression >2sigma(I)
_cod_data_source_file jo502502z_si_002.cif
_cod_data_source_block g:\140618e\work\t
_cod_depositor_comments
;
The following automatic conversions were performed:

'_symmetry_cell_setting' value 'Monoclinic' changed to 'monoclinic'
according to
/home/saulius/struct/COD-crude-data--automatic-downloads/rss-feeds/ACS/lib/dictionaries/cif_core.dic
dictionary named 'cif_core.dic' version 2.4.2 from 2011-04-26.

Automatic conversion script
Id: cif_fix_values 2935 2014-11-11 08:27:57Z andrius 

 Adding full bibliography for 4030373.cif.
;
_cod_original_sg_symbol_H-M P2(1)/c
_cod_database_code 4030373

loop_
_symmetry_equiv_pos_as_xyz
'x, y, z'
'-x, y+1/2, -z+1/2'
'-x, -y, -z'
'x, -y-1/2, z-1/2'

loop_
_atom_site_label
_atom_site_type_symbol
_atom_site_fract_x
_atom_site_fract_y
_atom_site_fract_z
_atom_site_U_iso_or_equiv
_atom_site_adp_type
_atom_site_occupancy
_atom_site_symmetry_multiplicity
_atom_site_calc_flag
_atom_site_refinement_flags
C1 C -0.38528(10) 0.11908(6) -0.36973(13) 0.02092(19) Uani 1 1 d .
H1A H -0.3883 0.1734 -0.4262 0.031 Uiso 1 1 calc R
H1B H -0.4729 0.1035 -0.3687 0.031 Uiso 1 1 calc R
H1C H -0.3532 0.0790 -0.4421 0.031 Uiso 1 1 calc R
C2 C -0.29525(9) 0.12123(5) -0.17321(13) 0.01648(17) Uani 1 1 d .
C3 C -0.17305(9) 0.08454(6) -0.12656(13) 0.01821(18) Uani 1 1 d .
H3 H -0.1459 0.0577 -0.2203 0.022 Uiso 1 1 calc R
C4 C -0.08973(9) 0.08648(6) 0.05542(13) 0.01753(18) Uani 1 1 d .
H4 H -0.0064 0.0614 0.0835 0.021 Uiso 1 1 calc R
C5 C -0.12718(9) 0.12485(5) 0.19729(12) 0.01513(17) Uani 1 1 d .
C6 C -0.25095(9) 0.16128(5) 0.15077(13) 0.01715(18) Uani 1 1 d .
H6 H -0.2791 0.1872 0.2446 0.021 Uiso 1 1 calc R
C7 C -0.33232(9) 0.15974(5) -0.03094(13) 0.01752(18) Uani 1 1 d .
H7 H -0.4152 0.1854 -0.0598 0.021 Uiso 1 1 calc R
C8 C -0.03844(9) 0.12953(5) 0.38696(13) 0.01538(17) Uani 1 1 d .
C9 C 0.17650(9) 0.08389(6) 0.57324(13) 0.01731(18) Uani 1 1 d .
C10 C 0.16086(9) 0.13188(5) 0.72981(12) 0.01539(17) Uani 1 1 d .
C11 C 0.04832(9) 0.17608(6) 0.70300(13) 0.01792(18) Uani 1 1 d .
H11 H 0.0368 0.2077 0.8026 0.022 Uiso 1 1 calc R
C12 C -0.05117(9) 0.17546(6) 0.52962(13) 0.01818(18) Uani 1 1 d .
H12 H -0.1274 0.2076 0.5136 0.022 Uiso 1 1 calc R
C13 C 0.35836(9) 0.06872(6) 0.96015(13) 0.01756(18) Uani 1 1 d .
H13A H 0.4302 0.0706 0.9037 0.021 Uiso 1 1 calc R
H13B H 0.3150 0.0147 0.9341 0.021 Uiso 1 1 calc R
C14 C 0.40896(10) 0.08490(6) 1.16972(14) 0.0223(2) Uani 1 1 d .
H14A H 0.3604 0.0520 1.2370 0.027 Uiso 1 1 calc R
H14B H 0.5028 0.0716 1.2194 0.027 Uiso 1 1 calc R
C15 C 0.38547(10) 0.17657(6) 1.18790(13) 0.02026(19) Uani 1 1 d .
H15A H 0.3799 0.1901 1.3132 0.024 Uiso 1 1 calc R
H15B H 0.4552 0.2098 1.1628 0.024 Uiso 1 1 calc R
C16 C 0.25585(9) 0.18972(6) 1.03969(13) 0.01911(18) Uani 1 1 d .
H16A H 0.1823 0.1739 1.0857 0.023 Uiso 1 1 calc R
H16B H 0.2450 0.2476 0.9988 0.023 Uiso 1 1 calc R
N1 N 0.26432(8) 0.13586(5) 0.88851(11) 0.01759(16) Uani 1 1 d .
O1 O 0.07266(7) 0.08343(4) 0.41246(9) 0.01815(15) Uani 1 1 d .
O2 O 0.27200(7) 0.04579(5) 0.57014(11) 0.02720(18) Uani 1 1 d .

loop_
_atom_site_aniso_label
_atom_site_aniso_U_11
_atom_site_aniso_U_22
_atom_site_aniso_U_33
_atom_site_aniso_U_23
_atom_site_aniso_U_13
_atom_site_aniso_U_12
C1 0.0246(5) 0.0198(4) 0.0149(4) 0.0012(3) 0.0008(3) 0.0014(3)
C2 0.0190(4) 0.0142(4) 0.0145(4) 0.0013(3) 0.0025(3) -0.0013(3)
C3 0.0202(4) 0.0198(4) 0.0145(4) -0.0012(3) 0.0050(3) 0.0004(3)
C4 0.0168(4) 0.0197(4) 0.0156(4) -0.0011(3) 0.0041(3) 0.0016(3)
C5 0.0164(4) 0.0145(4) 0.0138(4) 0.0005(3) 0.0037(3) -0.0005(3)
C6 0.0181(4) 0.0173(4) 0.0159(4) -0.0008(3) 0.0050(3) 0.0010(3)
C7 0.0167(4) 0.0161(4) 0.0181(4) 0.0005(3) 0.0029(3) 0.0012(3)
C8 0.0158(4) 0.0153(4) 0.0150(4) 0.0005(3) 0.0045(3) 0.0013(3)
C9 0.0181(4) 0.0184(4) 0.0139(4) -0.0017(3) 0.0027(3) 0.0017(3)
C10 0.0178(4) 0.0153(4) 0.0129(4) -0.0010(3) 0.0043(3) -0.0001(3)
C11 0.0193(4) 0.0205(4) 0.0145(4) -0.0025(3) 0.0059(3) 0.0019(3)
C12 0.0173(4) 0.0217(4) 0.0152(4) -0.0010(3) 0.0044(3) 0.0038(3)
C13 0.0189(4) 0.0157(4) 0.0156(4) -0.0010(3) 0.0016(3) 0.0014(3)
C14 0.0271(5) 0.0203(4) 0.0155(4) -0.0016(3) 0.0003(4) 0.0011(4)
C15 0.0208(4) 0.0213(4) 0.0167(4) -0.0054(3) 0.0027(3) -0.0016(3)
C16 0.0212(4) 0.0196(4) 0.0158(4) -0.0047(3) 0.0045(3) 0.0007(3)
N1 0.0193(4) 0.0172(3) 0.0141(4) -0.0033(3) 0.0018(3) 0.0032(3)
O1 0.0177(3) 0.0202(3) 0.0146(3) -0.0031(2) 0.0020(2) 0.0046(2)
O2 0.0218(4) 0.0364(4) 0.0202(4) -0.0084(3) 0.0015(3) 0.0109(3)

loop_
_atom_type_symbol
_atom_type_description
_atom_type_scat_dispersion_real
_atom_type_scat_dispersion_imag
_atom_type_scat_source
C C 0.0033 0.0016 'International Tables Vol C Tables 4.2.6.8 and 6.1.1.4'
H H 0.0000 0.0000 'International Tables Vol C Tables 4.2.6.8 and 6.1.1.4'
N N 0.0061 0.0033 'International Tables Vol C Tables 4.2.6.8 and 6.1.1.4'
O O 0.0106 0.0060 'International Tables Vol C Tables 4.2.6.8 and 6.1.1.4'

loop_
_geom_angle_atom_site_label_1
_geom_angle_atom_site_label_2
_geom_angle_atom_site_label_3
_geom_angle
C2 C1 H1A 109.5
C2 C1 H1B 109.5
H1A C1 H1B 109.5
C2 C1 H1C 109.5
H1A C1 H1C 109.5
H1B C1 H1C 109.5
C3 C2 C7 117.79(8)
C3 C2 C1 121.14(8)
C7 C2 C1 121.06(8)
C2 C3 C4 121.14(8)
C2 C3 H3 119.4
C4 C3 H3 119.4
C3 C4 C5 120.92(8)
C3 C4 H4 119.5
C5 C4 H4 119.5
C4 C5 C6 118.01(8)
C4 C5 C8 121.11(8)
C6 C5 C8 120.84(8)
C7 C6 C5 120.55(8)
C7 C6 H6 119.7
C5 C6 H6 119.7
C6 C7 C2 121.58(8)
C6 C7 H7 119.2
C2 C7 H7 119.2
C12 C8 O1 119.01(8)
C12 C8 C5 127.86(8)
O1 C8 C5 113.04(7)
O2 C9 O1 116.69(8)
O2 C9 C10 126.54(9)
O1 C9 C10 116.76(8)
N1 C10 C11 123.60(8)
N1 C10 C9 117.88(8)
C11 C10 C9 118.23(8)
C10 C11 C12 121.32(8)
C10 C11 H11 119.3
C12 C11 H11 119.3
C8 C12 C11 120.50(8)
C8 C12 H12 119.7
C11 C12 H12 119.7
N1 C13 C14 103.88(7)
N1 C13 H13A 111.0
C14 C13 H13A 111.0
N1 C13 H13B 111.0
C14 C13 H13B 111.0
H13A C13 H13B 109.0
C15 C14 C13 104.14(8)
C15 C14 H14A 110.9
C13 C14 H14A 110.9
C15 C14 H14B 110.9
C13 C14 H14B 110.9
H14A C14 H14B 108.9
C16 C15 C14 102.27(7)
C16 C15 H15A 111.3
C14 C15 H15A 111.3
C16 C15 H15B 111.3
C14 C15 H15B 111.3
H15A C15 H15B 109.2
N1 C16 C15 103.22(7)
N1 C16 H16A 111.1
C15 C16 H16A 111.1
N1 C16 H16B 111.1
C15 C16 H16B 111.1
H16A C16 H16B 109.1
C10 N1 C16 118.92(7)
C10 N1 C13 124.81(7)
C16 N1 C13 110.95(7)
C8 O1 C9 124.01(7)

loop_
_geom_bond_atom_site_label_1
_geom_bond_atom_site_label_2
_geom_bond_distance
C1 C2 1.5063(13)
C1 H1A 0.9800
C1 H1B 0.9800
C1 H1C 0.9800
C2 C3 1.3911(13)
C2 C7 1.4018(13)
C3 C4 1.3947(13)
C3 H3 0.9500
C4 C5 1.4003(12)
C4 H4 0.9500
C5 C6 1.4039(13)
C5 C8 1.4625(13)
C6 C7 1.3858(13)
C6 H6 0.9500
C7 H7 0.9500
C8 C12 1.3520(12)
C8 O1 1.3770(11)
C9 O2 1.2083(12)
C9 O1 1.3788(11)
C9 C10 1.4686(12)
C10 N1 1.3682(12)
C10 C11 1.3721(12)
C11 C12 1.4180(13)
C11 H11 0.9500
C12 H12 0.9500
C13 N1 1.4794(12)
C13 C14 1.5310(13)
C13 H13A 0.9900
C13 H13B 0.9900
C14 C15 1.5308(14)
C14 H14A 0.9900
C14 H14B 0.9900
C15 C16 1.5169(14)
C15 H15A 0.9900
C15 H15B 0.9900
C16 N1 1.4643(12)
C16 H16A 0.9900
C16 H16B 0.9900

loop_
_geom_torsion_atom_site_label_1
_geom_torsion_atom_site_label_2
_geom_torsion_atom_site_label_3
_geom_torsion_atom_site_label_4
_geom_torsion
C7 C2 C3 C4 -0.45(13)
C1 C2 C3 C4 -179.95(8)
C2 C3 C4 C5 0.60(14)
C3 C4 C5 C6 -0.02(13)
C3 C4 C5 C8 -177.85(8)
C4 C5 C6 C7 -0.69(13)
C8 C5 C6 C7 177.15(8)
C5 C6 C7 C2 0.86(14)
C3 C2 C7 C6 -0.28(13)
C1 C2 C7 C6 179.23(8)
C4 C5 C8 C12 167.94(9)
C6 C5 C8 C12 -9.83(14)
C4 C5 C8 O1 -8.64(12)
C6 C5 C8 O1 173.58(8)
O2 C9 C10 N1 1.19(15)
O1 C9 C10 N1 -177.56(8)
O2 C9 C10 C11 175.32(10)
O1 C9 C10 C11 -3.43(12)
N1 C10 C11 C12 174.15(9)
C9 C10 C11 C12 0.39(14)
O1 C8 C12 C11 -0.07(14)
C5 C8 C12 C11 -176.47(9)
C10 C11 C12 C8 1.43(14)
N1 C13 C14 C15 -23.45(10)
C13 C14 C15 C16 37.75(10)
C14 C15 C16 N1 -37.35(10)
C11 C10 N1 C16 0.26(14)
C9 C10 N1 C16 174.04(8)
C11 C10 N1 C13 152.11(9)
C9 C10 N1 C13 -34.11(13)
C15 C16 N1 C10 179.32(8)
C15 C16 N1 C13 23.82(10)
C14 C13 N1 C10 -153.91(9)
C14 C13 N1 C16 -0.15(10)
C12 C8 O1 C9 -3.35(13)
C5 C8 O1 C9 173.57(8)
O2 C9 O1 C8 -173.83(9)
C10 C9 O1 C8 5.04(12)
